data_1513935
loop_
_publ_author_name
'Li, Zexiang'
'Ling, Fei'
'Cheng, Dong'
'Ma, Cheng'

_publ_section_title
;
 Pd-Catalyzed Branching Cyclizations of Enediyne-Imides toward
 Furo[2,3-b]pyridines.
;
_journal_issue 6
_journal_name_full 'Organic letters'
_journal_page_first 1822
_journal_page_last 1825
_journal_paper_doi 10.1021/ol500574b
_journal_volume 16
_journal_year 2014
_chemical_formula_moiety 'C37 H29 N O'
_chemical_formula_sum 'C37 H29 N O'
_chemical_formula_weight 503.61
_chemical_name_systematic
; 
 ? 
;
_space_group_IT_number 2
_symmetry_cell_setting triclinic
_symmetry_space_group_name_Hall '-P 1'
_symmetry_space_group_name_H-M 'P -1'
_atom_sites_solution_hydrogens geom
_atom_sites_solution_primary direct
_atom_sites_solution_secondary difmap
_audit_creation_method SHELXL-97
_cell_angle_alpha 106.273(6)
_cell_angle_beta 95.855(5)
_cell_angle_gamma 114.131(7)
_cell_formula_units_Z 2
_cell_length_a 10.8495(7)
_cell_length_b 12.3266(9)
_cell_length_c 12.3307(8)
_cell_measurement_reflns_used 2507
_cell_measurement_temperature 293(2)
_cell_measurement_theta_max 29.3387
_cell_measurement_theta_min 3.0804
_cell_volume 1399.8(2)
_computing_cell_refinement 'CrysAlis PRO (Agilent Technologies, 2011)'
_computing_data_collection 'CrysAlis PRO'
_computing_data_reduction 'CrysAlis PRO'
_computing_molecular_graphics 'OLEX2 (Dolomanov et al., 2009)'
_computing_publication_material OLEX2
_computing_structure_refinement 'SHELXL-97 (Sheldrick, 2008)'
_computing_structure_solution 'SHELXS-97 (Sheldrick, 2008)'
_diffrn_ambient_temperature 293(2)
_diffrn_detector_area_resol_mean 10.3592
_diffrn_measured_fraction_theta_full 0.998
_diffrn_measured_fraction_theta_max 0.998
_diffrn_measurement_device_type 'Xcalibur, Atlas, Gemini ultra'
_diffrn_measurement_method '\w scans'
_diffrn_radiation_monochromator graphite
_diffrn_radiation_source 'fine-focus sealed tube'
_diffrn_radiation_type MoK\a
_diffrn_radiation_wavelength 0.71073
_diffrn_reflns_av_R_equivalents 0.0233
_diffrn_reflns_av_sigmaI/netI 0.0367
_diffrn_reflns_limit_h_max 13
_diffrn_reflns_limit_h_min -13
_diffrn_reflns_limit_k_max 14
_diffrn_reflns_limit_k_min -14
_diffrn_reflns_limit_l_max 14
_diffrn_reflns_limit_l_min -11
_diffrn_reflns_number 10631
_diffrn_reflns_theta_full 25.35
_diffrn_reflns_theta_max 25.35
_diffrn_reflns_theta_min 3.09
_exptl_absorpt_coefficient_mu 0.071
_exptl_absorpt_correction_T_max 0.9839
_exptl_absorpt_correction_T_min 0.9756
_exptl_absorpt_correction_type multi-scan
_exptl_absorpt_process_details
;
CrysAlis PRO (Agilent Technologies, 2011) 
;
_exptl_crystal_colour yellow
_exptl_crystal_density_diffrn 1.195
_exptl_crystal_density_method 'not measured'
_exptl_crystal_description block
_exptl_crystal_F_000 532
_exptl_crystal_size_max 0.35
_exptl_crystal_size_mid 0.32
_exptl_crystal_size_min 0.23
_refine_diff_density_max 0.155
_refine_diff_density_min -0.182
_refine_diff_density_rms 0.034
_refine_ls_extinction_method none
_refine_ls_goodness_of_fit_ref 1.027
_refine_ls_hydrogen_treatment constr
_refine_ls_matrix_type full
_refine_ls_number_parameters 352
_refine_ls_number_reflns 5111
_refine_ls_number_restraints 144
_refine_ls_restrained_S_all 1.083
_refine_ls_R_factor_all 0.0856
_refine_ls_R_factor_gt 0.0506
_refine_ls_shift/su_max 0.000
_refine_ls_shift/su_mean 0.000
_refine_ls_structure_factor_coef Fsqd
_refine_ls_weighting_details 'calc w=1/[\s^2^(Fo^2^)+(0.0561P)^2^+0.2104P] where P=(Fo^2^+2Fc^2^)/3'
_refine_ls_weighting_scheme calc
_refine_ls_wR_factor_gt 0.1151
_refine_ls_wR_factor_ref 0.1371
_reflns_number_gt 3374
_reflns_number_total 5111
_reflns_threshold_expression >2sigma(I)
_cod_data_source_file ol500574b_si_002.cif
_cod_data_source_block 111221_lf20111220_(5ab)
_cod_depositor_comments
;
The following automatic conversions were performed:

'_symmetry_cell_setting' value 'Triclinic' changed to 'triclinic'
according to
/usr/data/users/saulius/crontab/automatic-downloads/current/ACS/lib/dictionaries/cif_core.dic
dictionary named 'cif_core.dic' version 2.4.2 from 2011-04-26.

Automatic conversion script
Id: cif_fix_values 2281 2013-09-26 08:29:07Z andrius 
;
_cod_database_code 1513935

loop_
_symmetry_equiv_pos_as_xyz
'x, y, z'
'-x, -y, -z'

loop_
_atom_site_label
_atom_site_type_symbol
_atom_site_fract_x
_atom_site_fract_y
_atom_site_fract_z
_atom_site_U_iso_or_equiv
_atom_site_adp_type
_atom_site_occupancy
_atom_site_symmetry_multiplicity
_atom_site_calc_flag
_atom_site_refinement_flags
O1 O -0.05793(14) 0.36164(13) 1.13388(11) 0.0530(4) Uani 1 1 d .
N1 N 0.07984(17) 0.26144(15) 1.08025(13) 0.0493(4) Uani 1 1 d .
C1 C 0.1999(2) 0.0351(2) 0.97272(19) 0.0587(6) Uani 1 1 d .
H1 H 0.1193 -0.0252 0.9155 0.070 Uiso 1 1 calc R
C2 C 0.2987(3) 0.0007(2) 1.0081(2) 0.0670(6) Uani 1 1 d .
H2 H 0.2841 -0.0826 0.9747 0.080 Uiso 1 1 calc R
C3 C 0.4188(3) 0.0887(3) 1.0924(2) 0.0703(7) Uani 1 1 d .
H3 H 0.4851 0.0651 1.1162 0.084 Uiso 1 1 calc R
C4 C 0.4401(2) 0.2122(2) 1.1414(2) 0.0692(6) Uani 1 1 d .
H4 H 0.5215 0.2723 1.1979 0.083 Uiso 1 1 calc R
C5 C 0.3410(2) 0.2466(2) 1.10679(19) 0.0616(6) Uani 1 1 d .
H5 H 0.3559 0.3298 1.1411 0.074 Uiso 1 1 calc R
C6 C 0.2196(2) 0.15910(19) 1.02166(17) 0.0507(5) Uani 1 1 d .
C7 C 0.1142(2) 0.19924(18) 0.98776(17) 0.0493(5) Uani 1 1 d .
C8 C 0.0588(2) 0.18009(19) 0.87191(17) 0.0512(5) Uani 1 1 d .
C9 C -0.0327(2) 0.2286(2) 0.84959(19) 0.0563(5) Uani 1 1 d .
H9 H -0.0675 0.2196 0.7738 0.068 Uiso 1 1 calc R
C10 C -0.0709(2) 0.28971(19) 0.94099(18) 0.0519(5) Uani 1 1 d .
C11 C -0.0115(2) 0.29909(18) 1.05106(16) 0.0468(5) Uani 1 1 d .
C12 C -0.1453(2) 0.3952(2) 1.07443(18) 0.0525(5) Uani 1 1 d .
C13 C -0.1551(2) 0.35475(19) 0.95780(18) 0.0521(5) Uani 1 1 d .
C14 C 0.0986(2) 0.1123(2) 0.77049(18) 0.0573(5) Uani 1 1 d .
H14A H 0.1925 0.1253 0.7972 0.069 Uiso 1 1 calc R
H14B H 0.1000 0.1511 0.7119 0.069 Uiso 1 1 calc R
C15 C 0.0034(2) -0.0293(2) 0.71371(17) 0.0537(5) Uani 1 1 d U
C16 C -0.1229(3) -0.0864(2) 0.7289(2) 0.0686(6) Uani 1 1 d U
H16A H -0.1757 -0.1741 0.6935 0.082 Uiso 1 1 calc R
H16B H -0.1590 -0.0389 0.7749 0.082 Uiso 1 1 calc R
C17 C 0.0628(2) -0.1036(2) 0.64053(17) 0.0574(5) Uani 1 1 d U
C18 C 0.0527(3) -0.2144(3) 0.6540(2) 0.0805(7) Uani 1 1 d U
H18 H 0.0066 -0.2428 0.7077 0.097 Uiso 1 1 calc R
C19 C 0.1102(4) -0.2835(3) 0.5888(3) 0.1009(9) Uani 1 1 d U
H19 H 0.1020 -0.3581 0.5984 0.121 Uiso 1 1 calc R
C20 C 0.1788(3) -0.2424(3) 0.5106(3) 0.1013(9) Uani 1 1 d U
H20 H 0.2179 -0.2887 0.4674 0.122 Uiso 1 1 calc R
C21 C 0.1903(3) -0.1334(3) 0.4953(2) 0.0885(8) Uani 1 1 d U
H21 H 0.2363 -0.1061 0.4412 0.106 Uiso 1 1 calc R
C22 C 0.1331(2) -0.0630(2) 0.56100(19) 0.0710(6) Uani 1 1 d U
H22 H 0.1424 0.0118 0.5512 0.085 Uiso 1 1 calc R
C23 C -0.2204(2) 0.3840(2) 0.86406(18) 0.0575(5) Uani 1 1 d .
H23A H -0.1587 0.3993 0.8123 0.069 Uiso 1 1 calc R
H23B H -0.2244 0.4628 0.9005 0.069 Uiso 1 1 calc R
C25 C -0.3639(2) 0.2861(2) 0.79059(19) 0.0569(5) Uani 1 1 d .
C26 C -0.4456(3) 0.1951(3) 0.8242(3) 0.0891(8) Uani 1 1 d .
H26A H -0.5345 0.1369 0.7778 0.107 Uiso 1 1 calc R
H26B H -0.4142 0.1890 0.8943 0.107 Uiso 1 1 calc R
C27 C -0.4067(2) 0.3016(2) 0.68004(18) 0.0594(6) Uani 1 1 d .
C28 C -0.3498(3) 0.4204(3) 0.6685(2) 0.0681(7) Uani 1 1 d .
H28 H -0.2847 0.4911 0.7312 0.082 Uiso 1 1 calc R
C29 C -0.3884(4) 0.4344(3) 0.5654(3) 0.0949(9) Uani 1 1 d .
H29 H -0.3499 0.5143 0.5591 0.114 Uiso 1 1 calc R
C30 C -0.4833(4) 0.3312(5) 0.4727(3) 0.1148(13) Uani 1 1 d .
H30 H -0.5098 0.3411 0.4034 0.138 Uiso 1 1 calc R
C31 C -0.5395(4) 0.2132(4) 0.4809(3) 0.1146(12) Uani 1 1 d .
H31 H -0.6032 0.1429 0.4170 0.137 Uiso 1 1 calc R
C32 C -0.5019(3) 0.1982(3) 0.5842(2) 0.0853(8) Uani 1 1 d .
H32 H -0.5409 0.1178 0.5895 0.102 Uiso 1 1 calc R
C33 C -0.2008(2) 0.4691(2) 1.1491(2) 0.0551(5) Uani 1 1 d .
C34 C -0.3141(2) 0.4826(2) 1.1032(2) 0.0716(7) Uani 1 1 d .
H34 H -0.3572 0.4423 1.0239 0.086 Uiso 1 1 calc R
C35 C -0.3627(3) 0.5556(3) 1.1747(3) 0.0814(8) Uani 1 1 d .
H35 H -0.4369 0.5659 1.1428 0.098 Uiso 1 1 calc R
C36 C -0.3035(3) 0.6125(3) 1.2908(3) 0.0806(8) Uani 1 1 d .
H36 H -0.3379 0.6606 1.3384 0.097 Uiso 1 1 calc R
C37 C -0.1931(3) 0.5992(2) 1.3380(2) 0.0769(7) Uani 1 1 d .
H37 H -0.1528 0.6380 1.4178 0.092 Uiso 1 1 calc R
C38 C -0.1414(3) 0.5282(2) 1.2675(2) 0.0653(6) Uani 1 1 d .
H38 H -0.0659 0.5201 1.3002 0.078 Uiso 1 1 calc R

loop_
_atom_site_aniso_label
_atom_site_aniso_U_11
_atom_site_aniso_U_22
_atom_site_aniso_U_33
_atom_site_aniso_U_23
_atom_site_aniso_U_13
_atom_site_aniso_U_12
O1 0.0523(9) 0.0535(9) 0.0580(8) 0.0172(7) 0.0156(7) 0.0299(8)
N1 0.0478(10) 0.0432(10) 0.0558(10) 0.0131(8) 0.0160(8) 0.0220(9)
C1 0.0579(14) 0.0513(14) 0.0676(13) 0.0178(11) 0.0192(11) 0.0271(12)
C2 0.0671(16) 0.0573(15) 0.0864(17) 0.0253(13) 0.0268(14) 0.0357(14)
C3 0.0608(16) 0.083(2) 0.0885(17) 0.0366(15) 0.0301(14) 0.0461(16)
C4 0.0498(14) 0.0749(18) 0.0720(15) 0.0162(13) 0.0124(11) 0.0255(13)
C5 0.0542(14) 0.0554(14) 0.0738(15) 0.0141(12) 0.0209(12) 0.0284(12)
C6 0.0478(12) 0.0463(13) 0.0595(12) 0.0171(10) 0.0219(10) 0.0219(11)
C7 0.0457(12) 0.0381(12) 0.0608(13) 0.0146(9) 0.0189(10) 0.0168(10)
C8 0.0517(12) 0.0425(12) 0.0592(13) 0.0163(10) 0.0205(10) 0.0209(11)
C9 0.0576(13) 0.0493(13) 0.0587(13) 0.0189(10) 0.0154(10) 0.0213(12)
C10 0.0466(12) 0.0437(12) 0.0621(13) 0.0177(10) 0.0135(10) 0.0182(10)
C11 0.0458(12) 0.0413(12) 0.0507(11) 0.0122(9) 0.0135(9) 0.0200(10)
C12 0.0447(12) 0.0473(13) 0.0668(14) 0.0220(10) 0.0114(10) 0.0215(11)
C13 0.0445(12) 0.0436(12) 0.0680(14) 0.0200(10) 0.0121(10) 0.0203(10)
C14 0.0602(14) 0.0561(14) 0.0626(13) 0.0225(11) 0.0274(11) 0.0293(12)
C15 0.0602(13) 0.0594(14) 0.0468(11) 0.0181(10) 0.0191(9) 0.0315(11)
C16 0.0673(16) 0.0600(15) 0.0713(15) 0.0134(12) 0.0240(12) 0.0275(13)
C17 0.0645(13) 0.0653(14) 0.0464(11) 0.0149(10) 0.0145(10) 0.0364(12)
C18 0.1131(19) 0.0824(17) 0.0651(14) 0.0251(12) 0.0267(13) 0.0622(15)
C19 0.135(2) 0.0934(19) 0.0950(19) 0.0220(15) 0.0274(17) 0.0795(18)
C20 0.101(2) 0.111(2) 0.0911(19) 0.0033(17) 0.0263(16) 0.0689(19)
C21 0.0803(17) 0.099(2) 0.0707(15) 0.0087(14) 0.0313(13) 0.0374(16)
C22 0.0735(15) 0.0783(16) 0.0604(13) 0.0157(12) 0.0254(11) 0.0380(13)
C23 0.0540(13) 0.0535(14) 0.0690(14) 0.0254(11) 0.0144(11) 0.0261(12)
C25 0.0496(13) 0.0540(14) 0.0694(14) 0.0204(11) 0.0128(11) 0.0273(12)
C26 0.0641(17) 0.0778(19) 0.105(2) 0.0424(17) 0.0017(15) 0.0113(15)
C27 0.0554(14) 0.0717(17) 0.0603(13) 0.0162(12) 0.0145(11) 0.0422(13)
C28 0.0801(17) 0.0827(19) 0.0634(14) 0.0277(13) 0.0242(12) 0.0550(16)
C29 0.122(3) 0.128(3) 0.081(2) 0.052(2) 0.0371(19) 0.088(2)
C30 0.135(3) 0.182(4) 0.068(2) 0.042(3) 0.024(2) 0.112(3)
C31 0.103(3) 0.144(4) 0.077(2) -0.004(2) -0.0108(17) 0.075(3)
C32 0.0718(17) 0.095(2) 0.0770(18) 0.0089(15) 0.0001(14) 0.0457(17)
C33 0.0482(13) 0.0472(13) 0.0755(15) 0.0238(11) 0.0231(11) 0.0237(11)
C34 0.0587(15) 0.0691(17) 0.0884(17) 0.0207(13) 0.0146(12) 0.0360(14)
C35 0.0636(16) 0.0736(19) 0.116(2) 0.0270(17) 0.0237(16) 0.0435(15)
C36 0.0749(18) 0.0689(18) 0.113(2) 0.0288(16) 0.0457(17) 0.0435(16)
C37 0.0837(19) 0.0764(19) 0.0805(17) 0.0240(14) 0.0355(14) 0.0446(16)
C38 0.0672(15) 0.0692(16) 0.0733(16) 0.0284(13) 0.0275(12) 0.0394(14)

loop_
_atom_type_symbol
_atom_type_description
_atom_type_scat_dispersion_real
_atom_type_scat_dispersion_imag
_atom_type_scat_source
C C 0.0033 0.0016 'International Tables Vol C Tables 4.2.6.8 and 6.1.1.4'
H H 0.0000 0.0000 'International Tables Vol C Tables 4.2.6.8 and 6.1.1.4'
N N 0.0061 0.0033 'International Tables Vol C Tables 4.2.6.8 and 6.1.1.4'
O O 0.0106 0.0060 'International Tables Vol C Tables 4.2.6.8 and 6.1.1.4'

loop_
_geom_angle_atom_site_label_1
_geom_angle_atom_site_label_2
_geom_angle_atom_site_label_3
_geom_angle
C11 O1 C12 106.17(15)
C11 N1 C7 113.94(16)
C2 C1 C6 120.7(2)
C2 C1 H1 119.6
C6 C1 H1 119.6
C3 C2 C1 120.4(2)
C3 C2 H2 119.8
C1 C2 H2 119.8
C2 C3 C4 119.6(2)
C2 C3 H3 120.2
C4 C3 H3 120.2
C5 C4 C3 120.1(2)
C5 C4 H4 119.9
C3 C4 H4 119.9
C4 C5 C6 121.0(2)
C4 C5 H5 119.5
C6 C5 H5 119.5
C5 C6 C1 118.11(19)
C5 C6 C7 119.51(18)
C1 C6 C7 122.4(2)
N1 C7 C8 122.73(18)
N1 C7 C6 113.61(17)
C8 C7 C6 123.60(17)
C9 C8 C7 119.31(18)
C9 C8 C14 118.41(18)
C7 C8 C14 122.24(18)
C10 C9 C8 119.12(19)
C10 C9 H9 120.4
C8 C9 H9 120.4
C9 C10 C11 115.73(18)
C9 C10 C13 137.3(2)
C11 C10 C13 106.89(17)
N1 C11 O1 121.07(16)
N1 C11 C10 129.06(17)
O1 C11 C10 109.82(16)
C13 C12 O1 111.30(17)
C13 C12 C33 134.01(18)
O1 C12 C33 114.63(17)
C12 C13 C10 105.78(17)
C12 C13 C23 129.51(18)
C10 C13 C23 124.19(18)
C8 C14 C15 115.06(16)
C8 C14 H14A 108.5
C15 C14 H14A 108.5
C8 C14 H14B 108.5
C15 C14 H14B 108.5
H14A C14 H14B 107.5
C16 C15 C17 120.8(2)
C16 C15 C14 123.72(19)
C17 C15 C14 115.49(18)
C15 C16 H16A 120.0
C15 C16 H16B 120.0
H16A C16 H16B 120.0
C22 C17 C18 118.2(2)
C22 C17 C15 121.8(2)
C18 C17 C15 119.93(19)
C17 C18 C19 120.9(3)
C17 C18 H18 119.5
C19 C18 H18 119.5
C20 C19 C18 120.1(3)
C20 C19 H19 120.0
C18 C19 H19 120.0
C19 C20 C21 120.3(3)
C19 C20 H20 119.8
C21 C20 H20 119.8
C20 C21 C22 119.9(3)
C20 C21 H21 120.0
C22 C21 H21 120.0
C17 C22 C21 120.5(2)
C17 C22 H22 119.8
C21 C22 H22 119.8
C13 C23 C25 117.66(17)
C13 C23 H23A 107.9
C25 C23 H23A 107.9
C13 C23 H23B 107.9
C25 C23 H23B 107.9
H23A C23 H23B 107.2
C26 C25 C27 123.0(2)
C26 C25 C23 121.8(2)
C27 C25 C23 115.15(19)
C25 C26 H26A 120.0
C25 C26 H26B 120.0
H26A C26 H26B 120.0
C32 C27 C28 117.9(2)
C32 C27 C25 121.1(2)
C28 C27 C25 121.0(2)
C29 C28 C27 120.9(3)
C29 C28 H28 119.5
C27 C28 H28 119.5
C30 C29 C28 120.0(3)
C30 C29 H29 120.0
C28 C29 H29 120.0
C29 C30 C31 120.4(3)
C29 C30 H30 119.8
C31 C30 H30 119.8
C30 C31 C32 120.0(3)
C30 C31 H31 120.0
C32 C31 H31 120.0
C31 C32 C27 120.8(3)
C31 C32 H32 119.6
C27 C32 H32 119.6
C38 C33 C34 118.2(2)
C38 C33 C12 120.67(19)
C34 C33 C12 121.1(2)
C35 C34 C33 120.3(2)
C35 C34 H34 119.9
C33 C34 H34 119.9
C36 C35 C34 120.7(2)
C36 C35 H35 119.6
C34 C35 H35 119.6
C35 C36 C37 119.9(2)
C35 C36 H36 120.0
C37 C36 H36 120.0
C36 C37 C38 120.2(3)
C36 C37 H37 119.9
C38 C37 H37 119.9
C33 C38 C37 120.6(2)
C33 C38 H38 119.7
C37 C38 H38 119.7

loop_
_geom_bond_atom_site_label_1
_geom_bond_atom_site_label_2
_geom_bond_distance
O1 C11 1.369(2)
O1 C12 1.398(2)
N1 C11 1.313(2)
N1 C7 1.363(2)
C1 C2 1.378(3)
C1 C6 1.391(3)
C1 H1 0.9300
C2 C3 1.375(3)
C2 H2 0.9300
C3 C4 1.379(3)
C3 H3 0.9300
C4 C5 1.378(3)
C4 H4 0.9300
C5 C6 1.387(3)
C5 H5 0.9300
C6 C7 1.486(3)
C7 C8 1.406(3)
C8 C9 1.393(3)
C8 C14 1.506(3)
C9 C10 1.372(3)
C9 H9 0.9300
C10 C11 1.394(3)
C10 C13 1.437(3)
C12 C13 1.361(3)
C12 C33 1.460(3)
C13 C23 1.498(3)
C14 C15 1.516(3)
C14 H14A 0.9700
C14 H14B 0.9700
C15 C16 1.321(3)
C15 C17 1.485(3)
C16 H16A 0.9300
C16 H16B 0.9300
C17 C22 1.382(3)
C17 C18 1.383(3)
C18 C19 1.384(3)
C18 H18 0.9300
C19 C20 1.361(4)
C19 H19 0.9300
C20 C21 1.366(4)
C20 H20 0.9300
C21 C22 1.393(3)
C21 H21 0.9300
C22 H22 0.9300
C23 C25 1.505(3)
C23 H23A 0.9700
C23 H23B 0.9700
C25 C26 1.318(3)
C25 C27 1.484(3)
C26 H26A 0.9300
C26 H26B 0.9300
C27 C32 1.385(3)
C27 C28 1.393(3)
C28 C29 1.376(3)
C28 H28 0.9300
C29 C30 1.364(5)
C29 H29 0.9300
C30 C31 1.367(5)
C30 H30 0.9300
C31 C32 1.382(4)
C31 H31 0.9300
C32 H32 0.9300
C33 C38 1.381(3)
C33 C34 1.392(3)
C34 C35 1.380(3)
C34 H34 0.9300
C35 C36 1.355(4)
C35 H35 0.9300
C36 C37 1.369(3)
C36 H36 0.9300
C37 C38 1.382(3)
C37 H37 0.9300
C38 H38 0.9300
